data_2223065
loop_
_publ_author_name
'Yang, Jun'
'Li, Jin'
'Zhang, Xian'
'Wang, Qiang'

_publ_section_title
;
 Bis(2-butyliminomethyl-5-methoxyphenolato-\k^2^<i>N</i>,<i>O</i>^1^)zinc(II)
;
_journal_coeditor_code HB5031
_journal_issue 9
_journal_name_full 'Acta Crystallographica Section E'
_journal_page_first m1062
_journal_paper_doi 10.1107/S1600536809031109
_journal_volume 65
_journal_year 2009
_chemical_formula_iupac '[Zn (C12 H16 N O2)2]'
_chemical_formula_moiety 'C24 H32 N2 O4 Zn'
_chemical_formula_sum 'C24 H32 N2 O4 Zn'
_chemical_formula_weight 477.89
_chemical_name_systematic
;
Bis(2-butyliminomethyl-5-methoxyphenolato-\k^2^<i>N</i>,<i>O</i>^1^)zinc(II)
;
_space_group_IT_number 14
_symmetry_cell_setting monoclinic
_symmetry_space_group_name_Hall '-P 2ybc'
_symmetry_space_group_name_H-M 'P 1 21/c 1'
_atom_sites_solution_hydrogens geom
_atom_sites_solution_primary direct
_atom_sites_solution_secondary difmap
_audit_creation_method SHELXL-97
_cell_angle_alpha 90.00
_cell_angle_beta 93.555(5)
_cell_angle_gamma 90.00
_cell_formula_units_Z 2
_cell_length_a 13.250(4)
_cell_length_b 4.8845(15)
_cell_length_c 17.858(5)
_cell_measurement_reflns_used 2317
_cell_measurement_temperature 200(2)
_cell_measurement_theta_max 26.49
_cell_measurement_theta_min 2.73
_cell_volume 1153.5(6)
_computing_cell_refinement 'SAINT (Bruker, 2000)'
_computing_data_collection 'SMART (Bruker, 2000)'
_computing_data_reduction 'SAINT (Bruker, 2000)'
_computing_molecular_graphics 'SHELXTL (Sheldrick, 2008)'
_computing_publication_material 'SHELXTL (Sheldrick, 2008)'
_computing_structure_refinement 'SHELXL97 (Sheldrick, 2008)'
_computing_structure_solution 'SHELXS97 (Sheldrick, 2008)'
_diffrn_ambient_temperature 200(2)
_diffrn_measured_fraction_theta_full 0.988
_diffrn_measured_fraction_theta_max 0.988
_diffrn_measurement_device_type 'Bruker APEX CCD'
_diffrn_measurement_method '\f and \w'
_diffrn_radiation_monochromator graphite
_diffrn_radiation_source 'fine-focus sealed tube'
_diffrn_radiation_type MoK\a
_diffrn_radiation_wavelength 0.71073
_diffrn_reflns_av_R_equivalents 0.1553
_diffrn_reflns_av_sigmaI/netI 0.0861
_diffrn_reflns_limit_h_max 17
_diffrn_reflns_limit_h_min -17
_diffrn_reflns_limit_k_max 6
_diffrn_reflns_limit_k_min -6
_diffrn_reflns_limit_l_max 23
_diffrn_reflns_limit_l_min -23
_diffrn_reflns_number 13300
_diffrn_reflns_theta_full 28.37
_diffrn_reflns_theta_max 28.37
_diffrn_reflns_theta_min 2.29
_diffrn_standards_decay_% 0
_diffrn_standards_interval_count 0
_diffrn_standards_interval_time 0
_diffrn_standards_number 0
_exptl_absorpt_coefficient_mu 1.097
_exptl_absorpt_correction_T_max 0.811
_exptl_absorpt_correction_T_min 0.734
_exptl_absorpt_correction_type multi-scan
_exptl_absorpt_process_details '(SADABS; Bruker, 2000)'
_exptl_crystal_colour colorless
_exptl_crystal_density_diffrn 1.376
_exptl_crystal_density_method 'not measured'
_exptl_crystal_description block
_exptl_crystal_F_000 504
_exptl_crystal_size_max 0.30
_exptl_crystal_size_mid 0.30
_exptl_crystal_size_min 0.20
_refine_diff_density_max 1.127
_refine_diff_density_min -0.674
_refine_ls_extinction_method none
_refine_ls_goodness_of_fit_ref 1.098
_refine_ls_hydrogen_treatment constr
_refine_ls_matrix_type full
_refine_ls_number_parameters 144
_refine_ls_number_reflns 2856
_refine_ls_number_restraints 0
_refine_ls_restrained_S_all 1.098
_refine_ls_R_factor_all 0.0636
_refine_ls_R_factor_gt 0.0583
_refine_ls_shift/su_max 0.000
_refine_ls_shift/su_mean 0.000
_refine_ls_structure_factor_coef Fsqd
_refine_ls_weighting_details 'calc w=1/[\s^2^(Fo^2^)+(0.0665P)^2^+0.1817P] where P=(Fo^2^+2Fc^2^)/3'
_refine_ls_weighting_scheme calc
_refine_ls_wR_factor_gt 0.1588
_refine_ls_wR_factor_ref 0.1642
_reflns_number_gt 2438
_reflns_number_total 2856
_reflns_threshold_expression I>2\s(I)
_cod_data_source_file hb5031.cif
_cod_data_source_block I
_cod_original_cell_volume 1153.6(6)
_cod_original_sg_symbol_H-M 'P 21/c'
_cod_database_code 2223065
_cod_database_fobs_code 2223065

loop_
_symmetry_equiv_pos_as_xyz
'x, y, z'
'-x, y+1/2, -z+1/2'
'-x, -y, -z'
'x, -y-1/2, z-1/2'

loop_
_atom_site_type_symbol
_atom_site_label
_atom_site_fract_x
_atom_site_fract_y
_atom_site_fract_z
_atom_site_U_iso_or_equiv
_atom_site_adp_type
_atom_site_calc_flag
_atom_site_refinement_flags
_atom_site_occupancy
_atom_site_disorder_assembly
_atom_site_disorder_group
C C1 0.40796(16) 0.2347(5) 0.15609(13) 0.0375(5) Uani d . 1 . .
C C2 0.3582(2) 0.0191(5) 0.11694(18) 0.0403(6) Uani d . 1 . .
C C3 0.26490(19) -0.0732(6) 0.14142(16) 0.0437(6) Uani d . 1 . .
H H3 0.2290 -0.2136 0.1143 0.052 Uiso calc R 1 . .
C C4 0.2254(2) 0.0377(5) 0.20399(17) 0.0425(6) Uani d . 1 . .
C C5 0.27511(19) 0.2446(6) 0.24413(15) 0.0488(6) Uani d . 1 . .
H H5 0.2475 0.3196 0.2875 0.059 Uiso calc R 1 . .
C C6 0.36504(18) 0.3396(6) 0.22021(13) 0.0470(6) Uani d . 1 . .
H H6 0.3995 0.4811 0.2479 0.056 Uiso calc R 1 . .
C C7 0.49911(17) 0.3519(5) 0.13234(13) 0.0392(5) Uani d . 1 . .
H H4 0.5281 0.4936 0.1631 0.047 Uiso calc R 1 . .
C C8 0.63958(19) 0.4507(5) 0.06201(16) 0.0386(5) Uani d . 1 . .
H H8A 0.6392 0.6192 0.0928 0.046 Uiso calc R 1 . .
H H8B 0.6393 0.5060 0.0087 0.046 Uiso calc R 1 . .
C C9 0.73453(16) 0.2898(5) 0.08264(15) 0.0458(6) Uani d . 1 . .
H H9A 0.7308 0.1105 0.0568 0.055 Uiso calc R 1 . .
H H9B 0.7391 0.2551 0.1374 0.055 Uiso calc R 1 . .
C C10 0.8289(2) 0.4405(6) 0.0612(2) 0.0523(7) Uani d . 1 . .
H H10A 0.8212 0.4914 0.0075 0.063 Uiso calc R 1 . .
H H10B 0.8362 0.6114 0.0909 0.063 Uiso calc R 1 . .
C C11 0.92355(19) 0.2690(8) 0.0748(2) 0.0713(10) Uani d . 1 . .
H H11A 0.9303 0.2131 0.1276 0.107 Uiso calc R 1 . .
H H11B 0.9828 0.3769 0.0628 0.107 Uiso calc R 1 . .
H H11C 0.9188 0.1059 0.0428 0.107 Uiso calc R 1 . .
C C12 0.0780(2) -0.2452(6) 0.18909(18) 0.0582(8) Uani d . 1 . .
H H12A 0.0683 -0.1895 0.1364 0.087 Uiso calc R 1 . .
H H12B 0.0119 -0.2684 0.2101 0.087 Uiso calc R 1 . .
H H12C 0.1151 -0.4187 0.1924 0.087 Uiso calc R 1 . .
N N1 0.54697(13) 0.2884(4) 0.07401(11) 0.0366(4) Uani d . 1 . .
O O1 0.39291(14) -0.0997(5) 0.05842(11) 0.0542(5) Uani d . 1 . .
O O2 0.13414(17) -0.0399(4) 0.23031(14) 0.0539(6) Uani d . 1 . .
Zn Zn1 0.5000 0.0000 0.0000 0.0382(2) Uani d S 1 . .

loop_
_atom_site_aniso_label
_atom_site_aniso_U_11
_atom_site_aniso_U_22
_atom_site_aniso_U_33
_atom_site_aniso_U_12
_atom_site_aniso_U_13
_atom_site_aniso_U_23
C1 0.0311(11) 0.0452(13) 0.0370(11) 0.0012(10) 0.0067(9) 0.0032(9)
C2 0.0334(14) 0.0431(15) 0.0463(16) 0.0002(9) 0.0159(11) 0.0018(9)
C3 0.0340(12) 0.0495(13) 0.0491(15) -0.0069(12) 0.0153(10) -0.0039(12)
C4 0.0299(13) 0.0518(15) 0.0474(16) 0.0030(10) 0.0165(11) 0.0061(11)
C5 0.0444(13) 0.0631(17) 0.0407(13) 0.0016(12) 0.0176(10) -0.0046(11)
C6 0.0440(13) 0.0555(16) 0.0424(13) -0.0034(12) 0.0087(10) -0.0067(11)
C7 0.0335(11) 0.0431(13) 0.0409(12) -0.0017(10) 0.0023(9) -0.0012(10)
C8 0.0331(12) 0.0362(11) 0.0472(14) -0.0047(10) 0.0089(10) 0.0018(10)
C9 0.0311(11) 0.0490(14) 0.0578(15) -0.0058(10) 0.0073(10) 0.0079(11)
C10 0.0332(14) 0.0565(15) 0.0681(19) -0.0094(13) 0.0101(12) 0.0000(15)
C11 0.0345(14) 0.086(2) 0.094(2) -0.0009(14) 0.0141(15) -0.0003(19)
C12 0.0362(13) 0.0653(19) 0.075(2) -0.0047(13) 0.0203(13) 0.0043(15)
N1 0.0275(9) 0.0381(10) 0.0446(10) -0.0016(8) 0.0068(7) 0.0031(8)
O1 0.0458(10) 0.0578(12) 0.0625(12) -0.0190(10) 0.0321(9) -0.0203(10)
O2 0.0384(11) 0.0685(13) 0.0578(13) -0.0067(9) 0.0265(9) -0.0022(9)
Zn1 0.0311(3) 0.0394(3) 0.0457(3) -0.00210(13) 0.0137(2) -0.00106(14)

loop_
_atom_type_symbol
_atom_type_description
_atom_type_scat_dispersion_real
_atom_type_scat_dispersion_imag
_atom_type_scat_source
C C 0.0033 0.0016 'International Tables Vol C Tables 4.2.6.8 and 6.1.1.4'
H H 0.0000 0.0000 'International Tables Vol C Tables 4.2.6.8 and 6.1.1.4'
N N 0.0061 0.0033 'International Tables Vol C Tables 4.2.6.8 and 6.1.1.4'
O O 0.0106 0.0060 'International Tables Vol C Tables 4.2.6.8 and 6.1.1.4'
Zn Zn 0.2839 1.4301 'International Tables Vol C Tables 4.2.6.8 and 6.1.1.4'

loop_
_geom_angle_atom_site_label_1
_geom_angle_atom_site_label_2
_geom_angle_atom_site_label_3
_geom_angle_site_symmetry_1
_geom_angle_site_symmetry_3
_geom_angle
_geom_angle_publ_flag
C2 C1 C6 . . 118.5(2) ?
C2 C1 C7 . . 122.2(2) ?
C6 C1 C7 . . 119.3(2) ?
O1 C2 C1 . . 123.7(3) ?
O1 C2 C3 . . 117.7(2) ?
C1 C2 C3 . . 118.6(3) ?
C4 C3 C2 . . 120.8(3) ?
C4 C3 H3 . . 119.6 ?
C2 C3 H3 . . 119.6 ?
C3 C4 O2 . . 123.8(3) ?
C3 C4 C5 . . 121.1(3) ?
O2 C4 C5 . . 115.1(3) ?
C6 C5 C4 . . 118.8(2) ?
C6 C5 H5 . . 120.6 ?
C4 C5 H5 . . 120.6 ?
C5 C6 C1 . . 122.2(2) ?
C5 C6 H6 . . 118.9 ?
C1 C6 H6 . . 118.9 ?
N1 C7 C1 . . 127.7(2) ?
N1 C7 H4 . . 116.1 ?
C1 C7 H4 . . 116.1 ?
N1 C8 C9 . . 111.7(2) ?
N1 C8 H8A . . 109.3 ?
C9 C8 H8A . . 109.3 ?
N1 C8 H8B . . 109.3 ?
C9 C8 H8B . . 109.3 ?
H8A C8 H8B . . 107.9 ?
C8 C9 C10 . . 111.9(2) ?
C8 C9 H9A . . 109.2 ?
C10 C9 H9A . . 109.2 ?
C8 C9 H9B . . 109.2 ?
C10 C9 H9B . . 109.2 ?
H9A C9 H9B . . 107.9 ?
C11 C10 C9 . . 112.2(3) ?
C11 C10 H10A . . 109.2 ?
C9 C10 H10A . . 109.2 ?
C11 C10 H10B . . 109.2 ?
C9 C10 H10B . . 109.2 ?
H10A C10 H10B . . 107.9 ?
C10 C11 H11A . . 109.5 ?
C10 C11 H11B . . 109.5 ?
H11A C11 H11B . . 109.5 ?
C10 C11 H11C . . 109.5 ?
H11A C11 H11C . . 109.5 ?
H11B C11 H11C . . 109.5 ?
O2 C12 H12A . . 109.5 ?
O2 C12 H12B . . 109.5 ?
H12A C12 H12B . . 109.5 ?
O2 C12 H12C . . 109.5 ?
H12A C12 H12C . . 109.5 ?
H12B C12 H12C . . 109.5 ?
C7 N1 C8 . . 116.0(2) ?
C7 N1 Zn1 . . 123.59(15) ?
C8 N1 Zn1 . . 120.33(16) ?
C2 O1 Zn1 . . 130.26(18) ?
C4 O2 C12 . . 117.3(2) ?
O1 Zn1 O1 3_655 . 180.0 ?
O1 Zn1 N1 3_655 3_655 91.74(8) ?
O1 Zn1 N1 . 3_655 88.26(8) ?
O1 Zn1 N1 3_655 . 88.26(8) ?
O1 Zn1 N1 . . 91.74(8) ?
N1 Zn1 N1 3_655 . 180.0 ?

loop_
_geom_bond_atom_site_label_1
_geom_bond_atom_site_label_2
_geom_bond_site_symmetry_2
_geom_bond_distance
_geom_bond_publ_flag
C1 C2 . 1.405(4) ?
C1 C6 . 1.406(3) ?
C1 C7 . 1.425(3) ?
C2 O1 . 1.304(3) ?
C2 C3 . 1.411(4) ?
C3 C4 . 1.374(4) ?
C3 H3 . 0.9500 ?
C4 O2 . 1.377(3) ?
C4 C5 . 1.382(4) ?
C5 C6 . 1.371(3) ?
C5 H5 . 0.9500 ?
C6 H6 . 0.9500 ?
C7 N1 . 1.291(3) ?
C7 H4 . 0.9500 ?
C8 N1 . 1.488(3) ?
C8 C9 . 1.510(3) ?
C8 H8A . 0.9900 ?
C8 H8B . 0.9900 ?
C9 C10 . 1.521(4) ?
C9 H9A . 0.9900 ?
C9 H9B . 0.9900 ?
C10 C11 . 1.515(4) ?
C10 H10A . 0.9900 ?
C10 H10B . 0.9900 ?
C11 H11A . 0.9800 ?
C11 H11B . 0.9800 ?
C11 H11C . 0.9800 ?
C12 O2 . 1.426(4) ?
C12 H12A . 0.9800 ?
C12 H12B . 0.9800 ?
C12 H12C . 0.9800 ?
N1 Zn1 . 2.004(2) ?
Zn1 O1 . 1.8769(17) y
Zn1 N1 3_655 2.004(2) y
Zn1 O1 3_655 1.8769(17) ?
Zn1 O1 3_655 1.8769(17) ?

loop_
_geom_hbond_atom_site_label_D
_geom_hbond_atom_site_label_H
_geom_hbond_atom_site_label_A
_geom_hbond_site_symmetry_A
_geom_hbond_distance_DH
_geom_hbond_distance_HA
_geom_hbond_distance_DA
_geom_hbond_angle_DHA
C8 H8B O1 3_655 0.99 2.34 2.763(3) 105
C9 H9A O1 3_655 0.99 2.55 3.087(3) 114

loop_
_geom_torsion_atom_site_label_1
_geom_torsion_atom_site_label_2
_geom_torsion_atom_site_label_3
_geom_torsion_atom_site_label_4
_geom_torsion_site_symmetry_1
_geom_torsion_site_symmetry_2
_geom_torsion_site_symmetry_3
_geom_torsion_site_symmetry_4
_geom_torsion
_geom_torsion_publ_flag
C6 C1 C2 O1 . . . . -177.6(3) ?
C7 C1 C2 O1 . . . . 3.3(4) ?
C6 C1 C2 C3 . . . . 3.2(4) ?
C7 C1 C2 C3 . . . . -175.9(2) ?
O1 C2 C3 C4 . . . . 178.1(3) ?
C1 C2 C3 C4 . . . . -2.6(4) ?
C2 C3 C4 O2 . . . . 179.0(3) ?
C2 C3 C4 C5 . . . . 0.8(4) ?
C3 C4 C5 C6 . . . . 0.3(4) ?
O2 C4 C5 C6 . . . . -178.0(2) ?
C4 C5 C6 C1 . . . . 0.3(4) ?
C2 C1 C6 C5 . . . . -2.1(4) ?
C7 C1 C6 C5 . . . . 177.0(2) ?
C2 C1 C7 N1 . . . . 1.5(4) ?
C6 C1 C7 N1 . . . . -177.5(2) ?
N1 C8 C9 C10 . . . . 172.7(2) ?
C8 C9 C10 C11 . . . . -174.5(3) ?
C1 C7 N1 C8 . . . . 178.5(2) ?
C1 C7 N1 Zn1 . . . . 0.8(3) ?
C9 C8 N1 C7 . . . . 104.5(3) ?
C9 C8 N1 Zn1 . . . . -77.6(2) ?
C1 C2 O1 Zn1 . . . . -10.8(4) ?
C3 C2 O1 Zn1 . . . . 168.5(2) ?
C3 C4 O2 C12 . . . . -0.7(4) ?
C5 C4 O2 C12 . . . . 177.6(3) ?
C2 O1 Zn1 O1 . . . 3_655 -103.5(2) ?
C2 O1 Zn1 O1 . . . 3_655 -103.5(2) ?
C2 O1 Zn1 N1 . . . 3_655 -169.8(3) ?
C2 O1 Zn1 N1 . . . . 10.2(3) ?
C7 N1 Zn1 O1 . . . 3_655 175.0(2) ?
C8 N1 Zn1 O1 . . . 3_655 -2.69(17) ?
C7 N1 Zn1 O1 . . . 3_655 175.0(2) ?
C8 N1 Zn1 O1 . . . 3_655 -2.69(17) ?
C7 N1 Zn1 O1 . . . . -5.0(2) ?
C8 N1 Zn1 O1 . . . . 177.31(17) ?
C7 N1 Zn1 N1 . . . 3_655 104.5(4) ?
C8 N1 Zn1 N1 . . . 3_655 -73.1(2) ?
